data_7161229
loop_
_publ_author_name
'Hosen, Nazmul'
'Case, Leah'
'Dukette, Sadira'
'Pokhrel, Nishrenika'
'Wallace, Karl'

_publ_section_title
;
 Synthesis of 7-(Diethylamino)-Chromene-fused Quinolines and
 7-(Diethylamino)-4-Amino-3-Formyl-Coumarin Derivatives, Structural
 Elucidation, and Photophysical Properties
;
_journal_name_full 'Organic &amp; Biomolecular Chemistry'
_journal_paper_doi 10.1039/D6OB00880A
_journal_year 2026
_chemical_formula_moiety 'C22 H20 N2 O3'
_chemical_formula_sum 'C22 H20 N2 O3'
_chemical_formula_weight 360.40
_chemical_name_systematic 3-(diethylamino)-9-ethanone-6H-chromeno[4,3-b]quinolin-6-one
_space_group_crystal_system triclinic
_space_group_IT_number 2
_space_group_name_Hall '-P 1'
_space_group_name_H-M_alt 'P -1'
_atom_sites_solution_hydrogens geom
_audit_creation_method SHELXL-2019/1
_audit_update_record
;
2026-05-05 deposited with the CCDC.	2026-06-16 downloaded from the CCDC.
;
_cell_angle_alpha 87.287(13)
_cell_angle_beta 72.854(11)
_cell_angle_gamma 66.150(10)
_cell_formula_units_Z 2
_cell_length_a 8.327(4)
_cell_length_b 8.873(3)
_cell_length_c 13.494(6)
_cell_measurement_reflns_used 2519
_cell_measurement_temperature 100.0(5)
_cell_measurement_theta_max 21.87
_cell_measurement_theta_min 2.22
_cell_volume 868.4(6)
_computing_cell_refinement 'Bruker SAINT'
_computing_data_collection 'Bruker APEX5'
_computing_data_reduction 'Bruker SAINT'
_computing_structure_refinement 'SHELXL-2019/1 (Sheldrick, 2019)'
_computing_structure_solution 'SHELXT 2018/2 (Sheldrick, 2018)'
_diffrn_ambient_temperature 100.0(5)
_diffrn_measured_fraction_theta_full 0.999
_diffrn_measured_fraction_theta_max 0.998
_diffrn_measurement_device_type 'Bruker D8 Venture DUO with Photon III C14'
_diffrn_measurement_method '\f and \w scans'
_diffrn_radiation_source 'I\mS 3.0 microfocus'
_diffrn_radiation_type AgK\a
_diffrn_radiation_wavelength 0.56086
_diffrn_reflns_av_R_equivalents 0.1485
_diffrn_reflns_av_unetI/netI 0.0586
_diffrn_reflns_Laue_measured_fraction_full 0.999
_diffrn_reflns_Laue_measured_fraction_max 0.998
_diffrn_reflns_limit_h_max 11
_diffrn_reflns_limit_h_min -11
_diffrn_reflns_limit_k_max 11
_diffrn_reflns_limit_k_min -11
_diffrn_reflns_limit_l_max 17
_diffrn_reflns_limit_l_min -17
_diffrn_reflns_number 40668
_diffrn_reflns_point_group_measured_fraction_full 0.999
_diffrn_reflns_point_group_measured_fraction_max 0.998
_diffrn_reflns_theta_full 19.665
_diffrn_reflns_theta_max 21.975
_diffrn_reflns_theta_min 1.987
_exptl_absorpt_coefficient_mu 0.059
_exptl_absorpt_correction_T_max 0.994
_exptl_absorpt_correction_T_min 0.942
_exptl_absorpt_correction_type multi-scan
_exptl_absorpt_process_details 'SADABS (Krause <i>et al.</i>, 2015)'
_exptl_crystal_colour orange
_exptl_crystal_density_diffrn 1.378
_exptl_crystal_description 'needle fragment'
_exptl_crystal_F_000 380
_exptl_crystal_size_max 0.260
_exptl_crystal_size_mid 0.150
_exptl_crystal_size_min 0.110
_refine_diff_density_max 0.565
_refine_diff_density_min -0.272
_refine_diff_density_rms 0.088
_refine_ls_extinction_method none
_refine_ls_goodness_of_fit_ref 1.011
_refine_ls_hydrogen_treatment constr
_refine_ls_matrix_type full
_refine_ls_number_parameters 247
_refine_ls_number_reflns 4306
_refine_ls_number_restraints 0
_refine_ls_restrained_S_all 1.011
_refine_ls_R_factor_all 0.0924
_refine_ls_R_factor_gt 0.0583
_refine_ls_shift/su_max 0.000
_refine_ls_shift/su_mean 0.000
_refine_ls_structure_factor_coef Fsqd
_refine_ls_weighting_details 'w=1/[\s^2^(Fo^2^)+(0.0919P)^2^] where P=(Fo^2^+2Fc^2^)/3'
_refine_ls_weighting_scheme calc
_refine_ls_wR_factor_gt 0.1418
_refine_ls_wR_factor_ref 0.1696
_reflns_Friedel_coverage 0.000
_reflns_number_gt 2828
_reflns_number_total 4306
_reflns_threshold_expression 'I > 2\s(I)'
_cod_data_source_file d6ob00880a2.cif
_cod_data_source_block P-CQ-ketone
_cod_database_code 7161229
_shelx_shelxl_version_number 2019/1
_shelx_space_group_comment
;
The symmetry employed for this shelxl refinement is uniquely defined
by the following loop, which should always be used as a source of
symmetry information in preference to the above space-group names.
They are only intended as comments.
;
_shelx_estimated_absorpt_t_min 0.985
_shelx_estimated_absorpt_t_max 0.994

loop_
_space_group_symop_operation_xyz
'x, y, z'
'-x, -y, -z'

loop_
_atom_site_label
_atom_site_type_symbol
_atom_site_fract_x
_atom_site_fract_y
_atom_site_fract_z
_atom_site_U_iso_or_equiv
_atom_site_adp_type
_atom_site_occupancy
_atom_site_site_symmetry_order
_atom_site_calc_flag
_atom_site_refinement_flags_posn
_atom_site_refinement_flags_adp
_atom_site_refinement_flags_occupancy
_atom_site_disorder_assembly
_atom_site_disorder_group
O5 O 0.51654(17) 0.35471(15) 0.29068(9) 0.0228(3) Uani 1 1 d . . . . .
O17 O 0.23935(18) 0.36936(17) 0.37271(11) 0.0297(3) Uani 1 1 d . . . . .
O18 O -0.28399(19) 1.25977(17) 0.80950(11) 0.0327(3) Uani 1 1 d . . . . .
N12 N 0.43045(19) 0.76797(17) 0.46902(11) 0.0200(3) Uani 1 1 d . . . . .
N19 N 1.1155(2) 0.29998(18) 0.08876(12) 0.0254(3) Uani 1 1 d . . . . .
C1 C 0.7791(2) 0.5918(2) 0.31333(13) 0.0207(3) Uani 1 1 d . . . . .
H1 H 0.770019 0.680311 0.354703 0.025 Uiso 1 1 calc R U . . .
C2 C 0.9396(2) 0.5100(2) 0.23422(13) 0.0221(3) Uani 1 1 d . . . . .
H2 H 1.038999 0.542327 0.222364 0.027 Uiso 1 1 calc R U . . .
C3 C 0.9580(2) 0.3777(2) 0.17022(13) 0.0211(3) Uani 1 1 d . . . . .
C4 C 0.8115(2) 0.3282(2) 0.19394(13) 0.0209(3) Uani 1 1 d . . . . .
H4 H 0.821611 0.236476 0.155148 0.025 Uiso 1 1 calc R U . . .
C4A C 0.6515(2) 0.4139(2) 0.27442(13) 0.0189(3) Uani 1 1 d . . . . .
C4B C 0.6291(2) 0.5481(2) 0.33445(12) 0.0187(3) Uani 1 1 d . . . . .
C4C C 0.4541(2) 0.6366(2) 0.41314(12) 0.0183(3) Uani 1 1 d . . . . .
C4D C 0.3139(2) 0.5784(2) 0.42558(12) 0.0185(3) Uani 1 1 d . . . . .
C6 C 0.3482(2) 0.4300(2) 0.36389(13) 0.0211(3) Uani 1 1 d . . . . .
C7 C 0.1434(2) 0.6616(2) 0.49675(13) 0.0194(3) Uani 1 1 d . . . . .
H7 H 0.047866 0.624944 0.505574 0.023 Uiso 1 1 calc R U . . .
C8 C -0.0587(2) 0.8953(2) 0.63009(13) 0.0199(3) Uani 1 1 d . . . . .
H8 H -0.157842 0.862989 0.640616 0.024 Uiso 1 1 calc R U . . .
C7A C 0.1134(2) 0.8022(2) 0.55614(12) 0.0189(3) Uani 1 1 d . . . . .
C9 C -0.0833(2) 1.0322(2) 0.68682(13) 0.0204(3) Uani 1 1 d . . . . .
C10 C 0.0671(2) 1.0781(2) 0.67151(13) 0.0228(4) Uani 1 1 d . . . . .
H10 H 0.050740 1.171406 0.711519 0.027 Uiso 1 1 calc R U . . .
C11 C 0.2349(2) 0.9908(2) 0.60045(14) 0.0228(4) Uani 1 1 d . . . . .
H11 H 0.332913 1.024222 0.591342 0.027 Uiso 1 1 calc R U . . .
C11A C 0.2623(2) 0.8504(2) 0.54035(12) 0.0191(3) Uani 1 1 d . . . . .
C13 C -0.2636(2) 1.1356(2) 0.76343(13) 0.0233(4) Uani 1 1 d . . . . .
C14 C -0.4195(3) 1.0816(2) 0.78145(15) 0.0282(4) Uani 1 1 d . . . . .
H14A H -0.381426 0.968949 0.803599 0.042 Uiso 1 1 calc R U . . .
H14B H -0.451053 1.084081 0.716760 0.042 Uiso 1 1 calc R U . . .
H14C H -0.527190 1.156790 0.835695 0.042 Uiso 1 1 calc R U . . .
C15 C 1.1566(2) 0.1422(2) 0.03731(14) 0.0251(4) Uani 1 1 d . . . . .
H15A H 1.103903 0.078615 0.089022 0.030 Uiso 1 1 calc R U . . .
H15B H 1.291894 0.078772 0.013503 0.030 Uiso 1 1 calc R U . . .
C16 C 1.0843(3) 0.1546(2) -0.05542(15) 0.0310(4) Uani 1 1 d . . . . .
H16A H 1.130326 0.044088 -0.089989 0.047 Uiso 1 1 calc R U . . .
H16B H 1.126597 0.225399 -0.104598 0.047 Uiso 1 1 calc R U . . .
H16C H 0.949334 0.202433 -0.031361 0.047 Uiso 1 1 calc R U . . .
C15A C 1.2403(3) 0.3799(2) 0.04118(14) 0.0273(4) Uani 1 1 d . . . . .
H15C H 1.174758 0.500118 0.061471 0.033 Uiso 1 1 calc R U . . .
H15D H 1.273026 0.364159 -0.035470 0.033 Uiso 1 1 calc R U . . .
C16B C 1.4160(3) 0.3138(3) 0.07209(17) 0.0349(4) Uani 1 1 d . . . . .
H16D H 1.490593 0.375044 0.039962 0.052 Uiso 1 1 calc R U . . .
H16E H 1.485961 0.196242 0.048291 0.052 Uiso 1 1 calc R U . . .
H16F H 1.385091 0.327442 0.147967 0.052 Uiso 1 1 calc R U . . .

loop_
_atom_site_aniso_label
_atom_site_aniso_U_11
_atom_site_aniso_U_22
_atom_site_aniso_U_33
_atom_site_aniso_U_23
_atom_site_aniso_U_13
_atom_site_aniso_U_12
O5 0.0208(6) 0.0238(6) 0.0238(6) -0.0054(5) -0.0024(5) -0.0114(5)
O17 0.0255(7) 0.0312(7) 0.0343(7) -0.0090(5) -0.0015(5) -0.0173(6)
O18 0.0302(7) 0.0284(7) 0.0310(7) -0.0093(5) 0.0002(6) -0.0087(6)
N12 0.0181(7) 0.0191(7) 0.0219(7) -0.0005(5) -0.0037(5) -0.0083(5)
N19 0.0214(7) 0.0228(7) 0.0265(7) -0.0059(6) 0.0023(6) -0.0094(6)
C1 0.0205(8) 0.0177(7) 0.0217(8) -0.0019(6) -0.0031(6) -0.0075(6)
C2 0.0193(8) 0.0210(8) 0.0246(8) -0.0002(6) -0.0025(6) -0.0095(6)
C3 0.0200(8) 0.0191(8) 0.0205(8) -0.0002(6) -0.0033(6) -0.0061(6)
C4 0.0216(8) 0.0192(8) 0.0199(7) -0.0027(6) -0.0034(6) -0.0080(6)
C4A 0.0195(8) 0.0180(7) 0.0201(7) 0.0009(6) -0.0049(6) -0.0091(6)
C4B 0.0182(7) 0.0182(7) 0.0187(7) 0.0006(6) -0.0039(6) -0.0076(6)
C4C 0.0167(7) 0.0179(7) 0.0195(7) 0.0009(6) -0.0042(6) -0.0071(6)
C4D 0.0201(8) 0.0179(7) 0.0177(7) -0.0002(6) -0.0053(6) -0.0083(6)
C6 0.0203(8) 0.0226(8) 0.0203(8) -0.0018(6) -0.0040(6) -0.0097(6)
C7 0.0186(7) 0.0195(7) 0.0216(8) 0.0017(6) -0.0049(6) -0.0101(6)
C8 0.0179(7) 0.0204(8) 0.0202(7) 0.0022(6) -0.0030(6) -0.0086(6)
C7A 0.0194(8) 0.0184(8) 0.0192(7) 0.0020(6) -0.0044(6) -0.0089(6)
C9 0.0208(8) 0.0192(8) 0.0189(7) 0.0024(6) -0.0032(6) -0.0079(6)
C10 0.0249(8) 0.0201(8) 0.0227(8) -0.0027(6) -0.0038(6) -0.0103(7)
C11 0.0222(8) 0.0218(8) 0.0254(8) -0.0011(6) -0.0039(7) -0.0119(7)
C11A 0.0190(8) 0.0175(7) 0.0191(7) 0.0005(6) -0.0040(6) -0.0068(6)
C13 0.0233(8) 0.0212(8) 0.0207(8) 0.0012(6) -0.0037(6) -0.0064(7)
C14 0.0222(8) 0.0282(9) 0.0270(9) -0.0004(7) 0.0014(7) -0.0090(7)
C15 0.0230(8) 0.0207(8) 0.0255(8) -0.0038(6) -0.0002(7) -0.0071(7)
C16 0.0341(10) 0.0305(9) 0.0271(9) 0.0010(7) -0.0051(8) -0.0145(8)
C15A 0.0244(9) 0.0233(8) 0.0263(9) -0.0012(7) 0.0015(7) -0.0081(7)
C16B 0.0331(10) 0.0344(10) 0.0403(11) 0.0017(8) -0.0090(8) -0.0180(8)

loop_
_atom_type_symbol
_atom_type_description
_atom_type_scat_dispersion_real
_atom_type_scat_dispersion_imag
_atom_type_scat_source
C C 0.0015 0.0009 'International Tables Vol C Tables 4.2.6.8 and 6.1.1.4'
H H 0.0000 0.0000 'International Tables Vol C Tables 4.2.6.8 and 6.1.1.4'
N N 0.0030 0.0019 'International Tables Vol C Tables 4.2.6.8 and 6.1.1.4'
O O 0.0056 0.0036 'International Tables Vol C Tables 4.2.6.8 and 6.1.1.4'

loop_
_geom_angle_atom_site_label_1
_geom_angle_atom_site_label_2
_geom_angle_atom_site_label_3
_geom_angle
_geom_angle_site_symmetry_1
_geom_angle_site_symmetry_3
_geom_angle_publ_flag
C6 O5 C4A 121.93(13) . . ?
C4C N12 C11A 117.76(14) . . ?
C3 N19 C15 121.77(14) . . ?
C3 N19 C15A 121.83(15) . . ?
C15 N19 C15A 116.04(14) . . ?
C2 C1 C4B 121.88(16) . . ?
C2 C1 H1 119.1 . . ?
C4B C1 H1 119.1 . . ?
C1 C2 C3 120.68(16) . . ?
C1 C2 H2 119.7 . . ?
C3 C2 H2 119.7 . . ?
N19 C3 C4 121.50(16) . . ?
N19 C3 C2 120.74(16) . . ?
C4 C3 C2 117.76(15) . . ?
C4A C4 C3 119.85(16) . . ?
C4A C4 H4 120.1 . . ?
C3 C4 H4 120.1 . . ?
O5 C4A C4B 122.34(14) . . ?
O5 C4A C4 114.88(15) . . ?
C4B C4A C4 122.77(15) . . ?
C4A C4B C1 116.93(15) . . ?
C4A C4B C4C 119.38(15) . . ?
C1 C4B C4C 123.68(15) . . ?
N12 C4C C4D 123.04(15) . . ?
N12 C4C C4B 119.55(15) . . ?
C4D C4C C4B 117.40(15) . . ?
C7 C4D C4C 119.59(15) . . ?
C7 C4D C6 119.35(15) . . ?
C4C C4D C6 121.06(14) . . ?
O17 C6 O5 117.23(15) . . ?
O17 C6 C4D 125.03(15) . . ?
O5 C6 C4D 117.73(14) . . ?
C4D C7 C7A 118.69(15) . . ?
C4D C7 H7 120.7 . . ?
C7A C7 H7 120.7 . . ?
C9 C8 C7A 120.56(15) . . ?
C9 C8 H8 119.7 . . ?
C7A C8 H8 119.7 . . ?
C7 C7A C8 122.05(15) . . ?
C7 C7A C11A 118.19(15) . . ?
C8 C7A C11A 119.76(15) . . ?
C8 C9 C10 119.26(15) . . ?
C8 C9 C13 122.10(15) . . ?
C10 C9 C13 118.64(16) . . ?
C11 C10 C9 121.50(16) . . ?
C11 C10 H10 119.2 . . ?
C9 C10 H10 119.2 . . ?
C10 C11 C11A 120.05(16) . . ?
C10 C11 H11 120.0 . . ?
C11A C11 H11 120.0 . . ?
N12 C11A C11 118.44(15) . . ?
N12 C11A C7A 122.70(15) . . ?
C11 C11A C7A 118.86(15) . . ?
O18 C13 C9 120.85(16) . . ?
O18 C13 C14 121.24(16) . . ?
C9 C13 C14 117.91(16) . . ?
C13 C14 H14A 109.5 . . ?
C13 C14 H14B 109.5 . . ?
H14A C14 H14B 109.5 . . ?
C13 C14 H14C 109.5 . . ?
H14A C14 H14C 109.5 . . ?
H14B C14 H14C 109.5 . . ?
N19 C15 C16 115.07(16) . . ?
N19 C15 H15A 108.5 . . ?
C16 C15 H15A 108.5 . . ?
N19 C15 H15B 108.5 . . ?
C16 C15 H15B 108.5 . . ?
H15A C15 H15B 107.5 . . ?
C15 C16 H16A 109.5 . . ?
C15 C16 H16B 109.5 . . ?
H16A C16 H16B 109.5 . . ?
C15 C16 H16C 109.5 . . ?
H16A C16 H16C 109.5 . . ?
H16B C16 H16C 109.5 . . ?
N19 C15A C16B 113.66(16) . . ?
N19 C15A H15C 108.8 . . ?
C16B C15A H15C 108.8 . . ?
N19 C15A H15D 108.8 . . ?
C16B C15A H15D 108.8 . . ?
H15C C15A H15D 107.7 . . ?
C15A C16B H16D 109.5 . . ?
C15A C16B H16E 109.5 . . ?
H16D C16B H16E 109.5 . . ?
C15A C16B H16F 109.5 . . ?
H16D C16B H16F 109.5 . . ?
H16E C16B H16F 109.5 . . ?

loop_
_geom_bond_atom_site_label_1
_geom_bond_atom_site_label_2
_geom_bond_distance
_geom_bond_site_symmetry_2
_geom_bond_publ_flag
O5 C6 1.370(2) . ?
O5 C4A 1.381(2) . ?
O17 C6 1.204(2) . ?
O18 C13 1.217(2) . ?
N12 C4C 1.333(2) . ?
N12 C11A 1.366(2) . ?
N19 C3 1.376(2) . ?
N19 C15 1.457(2) . ?
N19 C15A 1.468(2) . ?
C1 C2 1.378(2) . ?
C1 C4B 1.402(2) . ?
C1 H1 0.9500 . ?
C2 C3 1.421(2) . ?
C2 H2 0.9500 . ?
C3 C4 1.404(2) . ?
C4 C4A 1.392(2) . ?
C4 H4 0.9500 . ?
C4A C4B 1.390(2) . ?
C4B C4C 1.452(2) . ?
C4C C4D 1.421(2) . ?
C4D C7 1.378(2) . ?
C4D C6 1.473(2) . ?
C7 C7A 1.409(2) . ?
C7 H7 0.9500 . ?
C8 C9 1.377(2) . ?
C8 C7A 1.418(2) . ?
C8 H8 0.9500 . ?
C7A C11A 1.425(2) . ?
C9 C10 1.425(2) . ?
C9 C13 1.491(2) . ?
C10 C11 1.369(2) . ?
C10 H10 0.9500 . ?
C11 C11A 1.421(2) . ?
C11 H11 0.9500 . ?
C13 C14 1.510(3) . ?
C14 H14A 0.9800 . ?
C14 H14B 0.9800 . ?
C14 H14C 0.9800 . ?
C15 C16 1.522(3) . ?
C15 H15A 0.9900 . ?
C15 H15B 0.9900 . ?
C16 H16A 0.9800 . ?
C16 H16B 0.9800 . ?
C16 H16C 0.9800 . ?
C15A C16B 1.517(3) . ?
C15A H15C 0.9900 . ?
C15A H15D 0.9900 . ?
C16B H16D 0.9800 . ?
C16B H16E 0.9800 . ?
C16B H16F 0.9800 . ?

loop_
_geom_hbond_atom_site_label_D
_geom_hbond_atom_site_label_H
_geom_hbond_atom_site_label_A
_geom_hbond_distance_DH
_geom_hbond_distance_HA
_geom_hbond_distance_DA
_geom_hbond_angle_DHA
_geom_hbond_site_symmetry_A
_geom_hbond_publ_flag
C7 H7 O17 0.95 2.45 3.269(2) 144.0 2_566 yes
C8 H8 O17 0.95 2.45 3.268(2) 144.7 2_566 yes

loop_
_geom_torsion_atom_site_label_1
_geom_torsion_atom_site_label_2
_geom_torsion_atom_site_label_3
_geom_torsion_atom_site_label_4
_geom_torsion
_geom_torsion_site_symmetry_1
_geom_torsion_site_symmetry_2
_geom_torsion_site_symmetry_3
_geom_torsion_site_symmetry_4
_geom_torsion_publ_flag
C4B C1 C2 C3 0.4(3) . . . . ?
C15 N19 C3 C4 -13.5(3) . . . . ?
C15A N19 C3 C4 159.39(17) . . . . ?
C15 N19 C3 C2 165.64(16) . . . . ?
C15A N19 C3 C2 -21.5(3) . . . . ?
C1 C2 C3 N19 177.54(16) . . . . ?
C1 C2 C3 C4 -3.3(3) . . . . ?
N19 C3 C4 C4A -177.54(16) . . . . ?
C2 C3 C4 C4A 3.3(3) . . . . ?
C6 O5 C4A C4B 3.2(2) . . . . ?
C6 O5 C4A C4 -177.09(15) . . . . ?
C3 C4 C4A O5 179.84(14) . . . . ?
C3 C4 C4A C4B -0.5(3) . . . . ?
O5 C4A C4B C1 177.26(14) . . . . ?
C4 C4A C4B C1 -2.4(3) . . . . ?
O5 C4A C4B C4C -3.8(2) . . . . ?
C4 C4A C4B C4C 176.57(15) . . . . ?
C2 C1 C4B C4A 2.4(3) . . . . ?
C2 C1 C4B C4C -176.50(16) . . . . ?
C11A N12 C4C C4D -0.8(2) . . . . ?
C11A N12 C4C C4B 178.30(14) . . . . ?
C4A C4B C4C N12 -178.30(15) . . . . ?
C1 C4B C4C N12 0.6(3) . . . . ?
C4A C4B C4C C4D 0.9(2) . . . . ?
C1 C4B C4C C4D 179.74(15) . . . . ?
N12 C4C C4D C7 1.4(3) . . . . ?
C4B C4C C4D C7 -177.77(15) . . . . ?
N12 C4C C4D C6 -178.36(15) . . . . ?
C4B C4C C4D C6 2.5(2) . . . . ?
C4A O5 C6 O17 -179.83(16) . . . . ?
C4A O5 C6 C4D 0.2(2) . . . . ?
C7 C4D C6 O17 -2.8(3) . . . . ?
C4C C4D C6 O17 176.97(17) . . . . ?
C7 C4D C6 O5 177.17(14) . . . . ?
C4C C4D C6 O5 -3.1(2) . . . . ?
C4C C4D C7 C7A -0.6(2) . . . . ?
C6 C4D C7 C7A 179.18(14) . . . . ?
C4D C7 C7A C8 179.33(15) . . . . ?
C4D C7 C7A C11A -0.6(2) . . . . ?
C9 C8 C7A C7 -179.94(15) . . . . ?
C9 C8 C7A C11A 0.0(2) . . . . ?
C7A C8 C9 C10 -0.9(2) . . . . ?
C7A C8 C9 C13 178.50(15) . . . . ?
C8 C9 C10 C11 1.1(3) . . . . ?
C13 C9 C10 C11 -178.34(16) . . . . ?
C9 C10 C11 C11A -0.4(3) . . . . ?
C4C N12 C11A C11 -179.93(15) . . . . ?
C4C N12 C11A C7A -0.5(2) . . . . ?
C10 C11 C11A N12 178.95(15) . . . . ?
C10 C11 C11A C7A -0.5(3) . . . . ?
C7 C7A C11A N12 1.2(2) . . . . ?
C8 C7A C11A N12 -178.76(15) . . . . ?
C7 C7A C11A C11 -179.33(15) . . . . ?
C8 C7A C11A C11 0.7(2) . . . . ?
C8 C9 C13 O18 -176.98(16) . . . . ?
C10 C9 C13 O18 2.4(3) . . . . ?
C8 C9 C13 C14 2.7(2) . . . . ?
C10 C9 C13 C14 -177.85(16) . . . . ?
C3 N19 C15 C16 90.5(2) . . . . ?
C15A N19 C15 C16 -82.7(2) . . . . ?
C3 N19 C15A C16B 104.5(2) . . . . ?
C15 N19 C15A C16B -82.2(2) . . . . ?
